data_4323138
loop_
_publ_author_name
'F. Albert Cotton'
'Evgeny V. Dikarev'
'Santiago Herrero'

_publ_section_title
;
 Mixed Chloride/Amine Complexes of Dimolybdenum(II). 1. Preparation,
 Characterization, and Crystal Structure of Mo2Cl4(NHEt2)4: A
 Quadruply-Bonded Dimolybdenum Compound with Diethylamine Ligands
;
_journal_name_full 'Inorganic Chemistry'
_journal_page_first 5862
_journal_page_last 5868
_journal_paper_doi 10.1021/ic980702d
_journal_volume 37
_journal_year 1998
_chemical_compound_source synthesized
_chemical_formula_analytical 'not measured'
_chemical_formula_moiety
;
 [N H2 (C2 H5)2]2 [Mo Cl4 (N H (C2 H5)2)2]
;
_chemical_formula_structural '[NH2Et2][trans-MoCl4(NHEt2)2]'
_chemical_formula_sum 'C12 H34 Cl4 Mo N3'
_chemical_formula_weight 458.16
_chemical_melting_point ?
_chemical_name_systematic
; 
 Diethylammonium trans-tetrachloro-bis(diethylamine)-
 -molybdenum(III)
;
_space_group_IT_number 2
_symmetry_cell_setting triclinic
_symmetry_space_group_name_Hall '-P 1'
_symmetry_space_group_name_H-M 'P -1'
_atom_sites_solution_hydrogens geom
_atom_sites_solution_primary direct
_atom_sites_solution_secondary difmap
_audit_creation_method SHELXL
_cell_angle_alpha 95.779(8)
_cell_angle_beta 97.80(2)
_cell_angle_gamma 111.17(1)
_cell_formula_units_Z 2
_cell_length_a 9.820(3)
_cell_length_b 10.305(1)
_cell_length_c 11.510(1)
_cell_measurement_reflns_used 250
_cell_measurement_temperature 213(2)
_cell_measurement_theta_max 20.8
_cell_measurement_theta_min 8.00
_cell_volume 1061.9(4)
_computing_cell_refinement 'MADNES (Enraf-Nonius, 1989)'
_computing_data_collection 'MADNES (Enraf-Nonius, 1989)'
_computing_data_reduction 'PROCOR (Kabsch, 1988)'
_computing_molecular_graphics 'SHELXTL V.5 (Siemens, 1994)'
_computing_publication_material CIFTAB
_computing_structure_refinement 'SHELXL-93 (Sheldrick, 1993)'
_computing_structure_solution 'SHELXTL V.5 (Siemens, 1994)'
_diffrn_ambient_temperature 213(2)
_diffrn_measurement_device 'Nonius FAST area detector'
_diffrn_measurement_method 'Ellipsoid-mask fitting'
_diffrn_radiation_monochromator graphite
_diffrn_radiation_source 'fine-focus sealed tube'
_diffrn_radiation_type MoK\a
_diffrn_radiation_wavelength 0.71073
_diffrn_reflns_av_R_equivalents 0.0643
_diffrn_reflns_av_sigmaI/netI 0.0446
_diffrn_reflns_limit_h_max 11
_diffrn_reflns_limit_h_min -11
_diffrn_reflns_limit_k_max 12
_diffrn_reflns_limit_k_min -11
_diffrn_reflns_limit_l_max 13
_diffrn_reflns_limit_l_min -13
_diffrn_reflns_number 6995
_diffrn_reflns_theta_max 25.08
_diffrn_reflns_theta_min 2.15
_diffrn_standards_number 'None (area detector data)'
_exptl_absorpt_coefficient_mu 1.117
_exptl_absorpt_correction_type none
_exptl_crystal_colour yellow
_exptl_crystal_density_diffrn 1.433
_exptl_crystal_density_meas ?
_exptl_crystal_density_method none
_exptl_crystal_description block-shaped
_exptl_crystal_F_000 474
_exptl_crystal_size_max 0.25
_exptl_crystal_size_mid 0.23
_exptl_crystal_size_min 0.10
_refine_diff_density_max 0.882
_refine_diff_density_min -0.581
_refine_diff_density_rms 0.102
_refine_ls_extinction_coef noref
_refine_ls_extinction_method none
_refine_ls_goodness_of_fit_all 1.130
_refine_ls_goodness_of_fit_obs 1.131
_refine_ls_hydrogen_treatment allref
_refine_ls_matrix_type full
_refine_ls_number_parameters 286
_refine_ls_number_reflns 3550
_refine_ls_number_restraints 0
_refine_ls_restrained_S_all 1.130
_refine_ls_restrained_S_obs 1.131
_refine_ls_R_factor_all 0.0475
_refine_ls_R_factor_obs 0.0406
_refine_ls_shift/esd_max 0.001
_refine_ls_shift/esd_mean 0.000
_refine_ls_structure_factor_coef Fsqd
_refine_ls_weighting_details 'w=1/[\s^2^(Fo^2^)+(0.0263P)^2^+3.0341P] where P=(Fo^2^+2Fc^2^)/3'
_refine_ls_weighting_scheme calc
_refine_ls_wR_factor_all 0.1005
_refine_ls_wR_factor_obs 0.0942
_reflns_number_observed 3148
_reflns_number_total 3550
_reflns_observed_criterion >2sigma(I)
_cod_data_source_file ic980702d_3.cif
_cod_data_source_block '[NH2Et2][MoCl4(NHEt2)2]'
_cod_depositor_comments
;
The following automatic conversions were performed:

'_chemical_melting_point' value 'not measured' was changed to '?' -
the value is undefined or not given.

Automatic conversion script
Id: cif_fix_values 1673 2011-04-08 12:14:43Z adriana 

The following automatic conversions were performed:

'_exptl_crystal_density_meas' value 'not mesured' was changed to '?'
- the value is perceived as not measured.

Automatic conversion script
Id: cif_fix_values 3008 2015-01-20 13:52:24Z robertas 

The following automatic conversions were performed:

'_refine_ls_weighting_scheme' value 'calc
w=1/[\s^2^(Fo^2^)+(0.0263P)^2^+3.0341P] where P=(Fo^2^+2Fc^2^)/3' was
changed to 'calc'. New tag '_refine_ls_weighting_details' was
created. The value of the new tag was set to
'w=1/[\s^2^(Fo^2^)+(0.0263P)^2^+3.0341P] where P=(Fo^2^+2Fc^2^)/3'.

Automatic conversion script
Id: cif_fix_values 3143 2015-03-26 13:38:13Z robertas 
;
_cod_database_code 4323138

loop_
_symmetry_equiv_pos_as_xyz
'x, y, z'
'-x, -y, -z'

loop_
_atom_site_aniso_label
_atom_site_aniso_U_11
_atom_site_aniso_U_22
_atom_site_aniso_U_33
_atom_site_aniso_U_23
_atom_site_aniso_U_13
_atom_site_aniso_U_12
Mo1 0.0248(3) 0.0213(2) 0.0200(3) 0.0040(2) 0.0061(2) 0.0102(2)
Cl1 0.0476(6) 0.0231(5) 0.0300(6) 0.0048(4) 0.0035(5) 0.0153(4)
Cl2 0.0444(6) 0.0335(5) 0.0220(5) 0.0029(4) 0.0094(4) 0.0159(5)
N1 0.028(2) 0.036(2) 0.027(2) -0.001(2) 0.009(2) 0.012(2)
C1 0.034(3) 0.043(3) 0.050(3) -0.007(2) 0.002(2) 0.020(2)
C2 0.061(4) 0.045(3) 0.057(4) 0.001(3) -0.009(3) 0.026(3)
C3 0.035(3) 0.058(3) 0.031(3) 0.001(2) 0.013(2) 0.006(2)
C4 0.058(4) 0.073(5) 0.044(4) 0.014(3) 0.010(3) -0.013(3)
Mo2 0.0234(3) 0.0263(3) 0.0169(3) 0.0002(2) 0.0027(2) 0.0090(2)
Cl3 0.0416(6) 0.0399(6) 0.0204(5) -0.0053(4) 0.0000(4) 0.0184(5)
Cl4 0.0278(5) 0.0426(6) 0.0294(6) -0.0007(5) 0.0043(4) 0.0172(5)
N2 0.035(2) 0.033(2) 0.033(2) 0.006(2) 0.010(2) 0.010(2)
C5 0.054(3) 0.050(3) 0.035(3) 0.011(2) 0.021(3) 0.017(3)
C6 0.059(4) 0.065(4) 0.086(5) 0.027(4) 0.043(4) 0.025(3)
C7 0.048(3) 0.034(3) 0.060(4) 0.010(2) 0.017(3) 0.014(2)
C8 0.061(4) 0.041(3) 0.101(6) 0.015(4) 0.026(4) 0.017(3)
N3 0.028(2) 0.035(2) 0.025(2) -0.002(2) 0.000(2) 0.015(2)
C9 0.034(2) 0.043(3) 0.035(3) -0.006(2) 0.011(2) 0.011(2)
C10 0.033(3) 0.090(5) 0.053(4) -0.017(3) 0.007(3) 0.016(3)
C11 0.046(3) 0.042(3) 0.044(3) 0.010(2) 0.010(2) 0.025(2)
C12 0.045(3) 0.027(2) 0.053(3) 0.009(2) 0.005(3) 0.009(2)

loop_
_atom_site_label
_atom_site_type_symbol
_atom_site_fract_x
_atom_site_fract_y
_atom_site_fract_z
_atom_site_U_iso_or_equiv
_atom_site_thermal_displace_type
_atom_site_occupancy
_atom_site_calc_flag
_atom_site_refinement_flags
_atom_site_disorder_group
Mo1 Mo 0.0000 0.5000 0.5000 0.02140(14) Uani 1 d S .
Cl1 Cl -0.00805(13) 0.26552(10) 0.52504(10) 0.0334(3) Uani 1 d . .
Cl2 Cl -0.00697(13) 0.43403(11) 0.28869(9) 0.0328(3) Uani 1 d . .
N1 N 0.2511(4) 0.6005(4) 0.5396(3) 0.0306(8) Uani 1 d . .
H1 H 0.2656(58) 0.6655(54) 0.5901(47) 0.037 Uiso 1 d . .
C1 C 0.3387(6) 0.5163(6) 0.5811(5) 0.0425(12) Uani 1 d . .
H1A H 0.2935(64) 0.4287(62) 0.5328(51) 0.051 Uiso 1 d . .
H1B H 0.4374(68) 0.5702(59) 0.5711(48) 0.051 Uiso 1 d . .
C2 C 0.3318(8) 0.4927(7) 0.7063(6) 0.0550(15) Uani 1 d . .
H2A H 0.3898(77) 0.5794(76) 0.7501(61) 0.072 Uiso 1 d . .
H2B H 0.2386(81) 0.4452(71) 0.7254(58) 0.072 Uiso 1 d . .
H2C H 0.4060(76) 0.4491(69) 0.7259(56) 0.072 Uiso 1 d . .
C3 C 0.3124(6) 0.6716(6) 0.4396(5) 0.0447(12) Uani 1 d . .
H3C H 0.2382(69) 0.6874(60) 0.3870(52) 0.054 Uiso 1 d . .
H3D H 0.3228(65) 0.6090(62) 0.3876(54) 0.054 Uiso 1 d . .
C4 C 0.4519(8) 0.8000(8) 0.4799(6) 0.069(2) Uani 1 d . .
H4A H 0.4785(80) 0.8509(74) 0.4125(65) 0.083 Uiso 1 d . .
H4B H 0.5183(83) 0.7630(78) 0.5158(66) 0.083 Uiso 1 d . .
H4C H 0.4291(84) 0.8635(77) 0.5313(68) 0.083 Uiso 1 d . .
Mo2 Mo 0.5000 1.0000 1.0000 0.02268(14) Uani 1 d S .
Cl3 Cl 0.41370(13) 0.88795(12) 0.79281(9) 0.0345(3) Uani 1 d . .
Cl4 Cl 0.28390(11) 1.06664(12) 0.98623(9) 0.0328(3) Uani 1 d . .
N2 N 0.3494(4) 0.7920(4) 1.0399(4) 0.0343(8) Uani 1 d . .
H2 H 0.2736(61) 0.7659(55) 0.9775(49) 0.041 Uiso 1 d . .
C5 C 0.2728(6) 0.8004(6) 1.1440(5) 0.0459(12) Uani 1 d . .
H5A H 0.2976(65) 0.8990(64) 1.1732(52) 0.055 Uiso 1 d . .
H5B H 0.3096(66) 0.7561(61) 1.2039(54) 0.055 Uiso 1 d . .
C6 C 0.1073(8) 0.7368(8) 1.1105(8) 0.066(2) Uani 1 d . .
H6A H 0.0565(84) 0.7281(76) 1.1740(67) 0.085 Uiso 1 d . .
H6B H 0.0733(83) 0.7843(80) 1.0534(66) 0.085 Uiso 1 d . .
H6C H 0.0737(84) 0.6465(82) 1.0638(67) 0.085 Uiso 1 d . .
C7 C 0.4073(6) 0.6785(5) 1.0371(6) 0.0470(13) Uani 1 d . .
H7A H 0.4638(66) 0.6865(60) 0.9669(52) 0.056 Uiso 1 d . .
H7B H 0.4861(67) 0.7147(60) 1.1190(53) 0.056 Uiso 1 d . .
C8 C 0.2962(8) 0.5310(7) 1.0347(8) 0.067(2) Uani 1 d . .
H8A H 0.3446(83) 0.4605(79) 1.0224(64) 0.087 Uiso 1 d . .
H8B H 0.2495(85) 0.5236(76) 1.1129(66) 0.087 Uiso 1 d . .
H8C H 0.2260(91) 0.5076(82) 0.9725(70) 0.087 Uiso 1 d . .
N3 N 0.0582(4) 0.9054(4) 0.7437(4) 0.0295(8) Uani 1 d . .
H3A H 0.0461(56) 0.8377(54) 0.6889(47) 0.035 Uiso 1 d . .
H3B H 0.1304(61) 0.9232(54) 0.7908(47) 0.035 Uiso 1 d . .
C9 C -0.0707(5) 0.8595(6) 0.8061(5) 0.0386(11) Uani 1 d . .
H9A H -0.0638(60) 0.7791(59) 0.8381(47) 0.046 Uiso 1 d . .
H9B H -0.0629(61) 0.9317(58) 0.8565(51) 0.046 Uiso 1 d . .
C10 C -0.2171(7) 0.8123(9) 0.7229(6) 0.063(2) Uani 1 d . .
H10A H -0.2976(87) 0.7799(73) 0.7617(62) 0.081 Uiso 1 d . .
H10B H -0.2279(80) 0.8938(78) 0.6834(64) 0.081 Uiso 1 d . .
H10C H -0.2296(84) 0.7537(80) 0.6659(68) 0.081 Uiso 1 d . .
C11 C 0.0773(6) 1.0333(6) 0.6884(5) 0.0412(12) Uani 1 d . .
H11A H -0.0104(64) 1.0093(55) 0.6209(49) 0.049 Uiso 1 d . .
H11B H 0.0609(66) 1.0837(61) 0.7369(53) 0.049 Uiso 1 d . .
C12 C 0.2217(6) 1.0851(5) 0.6444(5) 0.0432(12) Uani 1 d . .
H12A H 0.2312(63) 1.1691(64) 0.6066(51) 0.056 Uiso 1 d . .
H12B H 0.2224(66) 1.0149(65) 0.5847(52) 0.056 Uiso 1 d . .
H12C H 0.3084(71) 1.1223(62) 0.7002(54) 0.056 Uiso 1 d . .

loop_
_atom_type_symbol
_atom_type_description
_atom_type_scat_dispersion_real
_atom_type_scat_dispersion_imag
_atom_type_scat_source
C C 0.0033 0.0016 'International Tables Vol C Tables 4.2.6.8 and 6.1.1.4'
H H 0.0000 0.0000 'International Tables Vol C Tables 4.2.6.8 and 6.1.1.4'
N N 0.0061 0.0033 'International Tables Vol C Tables 4.2.6.8 and 6.1.1.4'
Cl Cl 0.1484 0.1585 'International Tables Vol C Tables 4.2.6.8 and 6.1.1.4'
Mo Mo -1.6832 0.6857 'International Tables Vol C Tables 4.2.6.8 and 6.1.1.4'

loop_
_geom_angle_atom_site_label_1
_geom_angle_atom_site_label_2
_geom_angle_atom_site_label_3
_geom_angle
_geom_angle_site_symmetry_1
_geom_angle_site_symmetry_3
_geom_angle_publ_flag
N1 Mo1 N1 180.0 . 2_566 y
N1 Mo1 Cl1 85.89(10) . 2_566 n
N1 Mo1 Cl1 94.11(10) 2_566 2_566 n
N1 Mo1 Cl1 94.11(10) . . y
N1 Mo1 Cl1 85.89(10) 2_566 . y
Cl1 Mo1 Cl1 180.0 2_566 . n
N1 Mo1 Cl2 92.56(10) . . y
N1 Mo1 Cl2 87.45(10) 2_566 . y
Cl1 Mo1 Cl2 92.62(4) 2_566 . y
Cl1 Mo1 Cl2 87.38(4) . . y
N1 Mo1 Cl2 87.44(10) . 2_566 n
N1 Mo1 Cl2 92.56(10) 2_566 2_566 n
Cl1 Mo1 Cl2 87.38(4) 2_566 2_566 n
Cl1 Mo1 Cl2 92.62(4) . 2_566 n
Cl2 Mo1 Cl2 180.0 . 2_566 n
C1 N1 C3 109.4(4) . . n
C1 N1 Mo1 119.6(3) . . n
C3 N1 Mo1 112.0(3) . . n
C1 N1 H1 109.7(38) . . n
C3 N1 H1 102.8(36) . . n
Mo1 N1 H1 101.7(38) . . n
C2 C1 N1 113.0(4) . . n
C2 C1 H1A 107.3(35) . . n
N1 C1 H1A 105.2(36) . . n
C2 C1 H1B 112.3(34) . . n
N1 C1 H1B 103.8(34) . . n
H1A C1 H1B 115.0(47) . . n
C1 C2 H2A 103.4(42) . . n
C1 C2 H2B 118.3(42) . . n
H2A C2 H2B 117.8(59) . . n
C1 C2 H2C 104.4(37) . . n
H2A C2 H2C 95.0(54) . . n
H2B C2 H2C 114.6(56) . . n
C4 C3 N1 113.7(5) . . n
C4 C3 H3C 113.3(36) . . n
N1 C3 H3C 111.8(35) . . n
C4 C3 H3D 112.7(39) . . n
N1 C3 H3D 108.7(38) . . n
H3C C3 H3D 95.0(51) . . n
C3 C4 H4A 110.3(42) . . n
C3 C4 H4B 102.4(47) . . n
H4A C4 H4B 117.9(61) . . n
C3 C4 H4C 107.0(47) . . n
H4A C4 H4C 103.5(60) . . n
H4B C4 H4C 115.4(66) . . n
N2 Mo2 N2 180.0 . 2_677 y
N2 Mo2 Cl3 85.06(11) . . y
N2 Mo2 Cl3 94.94(11) 2_677 . y
N2 Mo2 Cl3 94.94(11) . 2_677 n
N2 Mo2 Cl3 85.06(11) 2_677 2_677 n
Cl3 Mo2 Cl3 180.0 . 2_677 n
N2 Mo2 Cl4 86.33(11) . . y
N2 Mo2 Cl4 93.67(11) 2_677 . y
Cl3 Mo2 Cl4 88.56(4) . . y
Cl3 Mo2 Cl4 91.44(4) 2_677 . y
N2 Mo2 Cl4 93.67(11) . 2_677 n
N2 Mo2 Cl4 86.33(11) 2_677 2_677 n
Cl3 Mo2 Cl4 91.45(4) . 2_677 n
Cl3 Mo2 Cl4 88.55(4) 2_677 2_677 n
Cl4 Mo2 Cl4 180.0 . 2_677 n
C7 N2 C5 112.7(4) . . n
C7 N2 Mo2 116.3(3) . . n
C5 N2 Mo2 115.8(3) . . n
C7 N2 H2 106.5(34) . . n
C5 N2 H2 102.2(34) . . n
Mo2 N2 H2 101.0(33) . . n
C6 C5 N2 113.1(5) . . n
C6 C5 H5A 105.6(36) . . n
N2 C5 H5A 107.8(34) . . n
C6 C5 H5B 111.9(36) . . n
N2 C5 H5B 107.6(35) . . n
H5A C5 H5B 110.8(52) . . n
C5 C6 H6A 115.3(48) . . n
C5 C6 H6B 110.5(47) . . n
H6A C6 H6B 112.0(62) . . n
C5 C6 H6C 111.7(47) . . n
H6A C6 H6C 107.3(63) . . n
H6B C6 H6C 98.7(66) . . n
N2 C7 C8 116.7(5) . . n
N2 C7 H7A 106.5(32) . . n
C8 C7 H7A 113.0(33) . . n
N2 C7 H7B 99.7(31) . . n
C8 C7 H7B 110.8(31) . . n
H7A C7 H7B 109.1(46) . . n
C7 C8 H8A 110.0(43) . . n
C7 C8 H8B 111.1(41) . . n
H8A C8 H8B 111.9(55) . . n
C7 C8 H8C 109.8(53) . . n
H8A C8 H8C 104.1(66) . . n
H8B C8 H8C 109.8(68) . . n
C11 N3 C9 115.1(4) . . n
C11 N3 H3A 108.0(33) . . n
C9 N3 H3A 107.7(34) . . n
C11 N3 H3B 106.7(38) . . n
C9 N3 H3B 107.6(38) . . n
H3A N3 H3B 111.9(52) . . n
N3 C9 C10 112.6(4) . . n
N3 C9 H9A 103.6(32) . . n
C10 C9 H9A 108.1(34) . . n
N3 C9 H9B 107.3(36) . . n
C10 C9 H9B 108.1(38) . . n
H9A C9 H9B 117.2(49) . . n
C9 C10 H10A 112.4(46) . . n
C9 C10 H10B 111.1(43) . . n
H10A C10 H10B 106.3(59) . . n
C9 C10 H10C 115.9(55) . . n
H10A C10 H10C 108.5(67) . . n
H10B C10 H10C 101.9(65) . . n
N3 C11 C12 111.5(4) . . n
N3 C11 H11A 108.0(31) . . n
C12 C11 H11A 111.0(30) . . n
N3 C11 H11B 103.3(41) . . n
C12 C11 H11B 119.7(44) . . n
H11A C11 H11B 102.4(53) . . n
C11 C12 H12A 110.1(34) . . n
C11 C12 H12B 109.4(37) . . n
H12A C12 H12B 106.6(47) . . n
C11 C12 H12C 117.8(37) . . n
H12A C12 H12C 99.1(48) . . n
H12B C12 H12C 112.9(52) . . n

loop_
_geom_bond_atom_site_label_1
_geom_bond_atom_site_label_2
_geom_bond_distance
_geom_bond_site_symmetry_2
_geom_bond_publ_flag
Mo1 N1 2.261(4) . y
Mo1 N1 2.261(4) 2_566 n
Mo1 Cl1 2.4365(10) 2_566 n
Mo1 Cl1 2.4365(10) . y
Mo1 Cl2 2.4435(10) . y
Mo1 Cl2 2.4435(10) 2_566 n
N1 C1 1.495(6) . y
N1 C3 1.504(6) . y
N1 H1 0.80(5) . y
C1 C2 1.491(9) . y
C1 H1A 0.93(6) . n
C1 H1B 0.96(6) . n
C2 H2A 0.92(7) . n
C2 H2B 0.94(7) . n
C2 H2C 1.00(7) . n
C3 C4 1.496(8) . y
C3 H3C 0.95(6) . n
C3 H3D 0.88(6) . n
C4 H4A 0.99(7) . n
C4 H4B 0.94(7) . n
C4 H4C 0.94(7) . n
Mo2 N2 2.255(4) . y
Mo2 N2 2.255(4) 2_677 n
Mo2 Cl3 2.4348(11) . y
Mo2 Cl3 2.4349(11) 2_677 n
Mo2 Cl4 2.4461(12) . y
Mo2 Cl4 2.4461(12) 2_677 n
N2 C7 1.473(6) . y
N2 C5 1.510(6) . y
N2 H2 0.90(6) . y
C5 C6 1.493(9) . y
C5 H5A 0.97(6) . n
C5 H5B 0.96(6) . n
C6 H6A 0.93(7) . n
C6 H6B 0.95(8) . n
C6 H6C 0.94(8) . n
C7 C8 1.512(8) . y
C7 H7A 1.03(6) . n
C7 H7B 1.07(6) . n
C8 H8A 1.01(8) . n
C8 H8B 1.06(7) . n
C8 H8C 0.87(8) . n
N3 C11 1.483(6) . y
N3 C9 1.492(6) . y
N3 H3A 0.85(5) . y
N3 H3B 0.78(6) . y
C9 C10 1.499(8) . y
C9 H9A 0.96(5) . n
C9 H9B 0.87(6) . n
C10 H10A 0.93(7) . n
C10 H10B 1.03(7) . n
C10 H10C 0.81(8) . n
C11 C12 1.502(7) . y
C11 H11A 1.02(6) . n
C11 H11B 0.80(6) . n
C12 H12A 0.99(6) . n
C12 H12B 0.95(6) . n
C12 H12C 0.92(6) . n
